data_1516379
loop_
_publ_author_name
'Yang, Jye-Shane'
'Lin, Cheng-Kai'
'Lahoti, Anand M.'
'Tseng, Chung-Kai'
'Liu, Yi-Hung'
'Lee, Gene-Hsiang'
'Peng, Shie-Ming'

_publ_section_title
;
 Effect of ground-state twisting on the trans --&gt; cis
 photoisomerization and TICT state formation of aminostilbenes.
;
_journal_issue 17
_journal_name_full 'The journal of physical chemistry. A'
_journal_page_first 4868
_journal_page_last 4877
_journal_paper_doi 10.1021/jp807748t
_journal_volume 113
_journal_year 2009
_chemical_formula_sum 'C22 H18 N2'
_chemical_formula_weight 310.38
_chemical_name_systematic
; 
 ? 
;
_space_group_IT_number 2
_symmetry_cell_setting triclinic
_symmetry_space_group_name_Hall '-P 1'
_symmetry_space_group_name_H-M 'P -1'
_atom_sites_solution_hydrogens geom
_atom_sites_solution_primary direct
_atom_sites_solution_secondary difmap
_audit_creation_method SHELXL-97
_cell_angle_alpha 83.604(2)
_cell_angle_beta 87.026(2)
_cell_angle_gamma 70.912(2)
_cell_formula_units_Z 4
_cell_length_a 9.2398(7)
_cell_length_b 9.8013(7)
_cell_length_c 19.7269(14)
_cell_measurement_reflns_used 2924
_cell_measurement_temperature 295(2)
_cell_measurement_theta_max 25.46
_cell_measurement_theta_min 2.21
_cell_volume 1677.5(2)
_computing_cell_refinement 'Bruker SAINT'
_computing_data_collection 'Bruker SMART'
_computing_data_reduction 'Bruker SAINT'
_computing_molecular_graphics 'Bruker SHELXTL'
_computing_publication_material 'Bruker SHELXTL'
_computing_structure_refinement 'SHELXL-97 (Sheldrick, 1997)'
_computing_structure_solution 'SHELXS-97 (Sheldrick, 1990)'
_diffrn_ambient_temperature 295(2)
_diffrn_measured_fraction_theta_full 1.000
_diffrn_measured_fraction_theta_max 1.000
_diffrn_measurement_device_type 'BRUKER SMART APEXCCD area detector'
_diffrn_measurement_method 'omega scans'
_diffrn_radiation_monochromator graphite
_diffrn_radiation_source 'fine-focus sealed tube'
_diffrn_radiation_type MoK\a
_diffrn_radiation_wavelength 0.71073
_diffrn_reflns_av_R_equivalents 0.0408
_diffrn_reflns_av_sigmaI/netI 0.0449
_diffrn_reflns_limit_h_max 10
_diffrn_reflns_limit_h_min -10
_diffrn_reflns_limit_k_max 11
_diffrn_reflns_limit_k_min -11
_diffrn_reflns_limit_l_max 23
_diffrn_reflns_limit_l_min -23
_diffrn_reflns_number 18479
_diffrn_reflns_theta_full 25.00
_diffrn_reflns_theta_max 25.00
_diffrn_reflns_theta_min 1.04
_exptl_absorpt_coefficient_mu 0.072
_exptl_absorpt_correction_T_max 0.9821
_exptl_absorpt_correction_T_min 0.9579
_exptl_absorpt_correction_type multi-scan
_exptl_crystal_colour colorless
_exptl_crystal_density_diffrn 1.229
_exptl_crystal_density_meas ?
_exptl_crystal_density_method 'not measured'
_exptl_crystal_description plate
_exptl_crystal_F_000 656
_exptl_crystal_size_max 0.60
_exptl_crystal_size_mid 0.50
_exptl_crystal_size_min 0.25
_refine_diff_density_max 0.253
_refine_diff_density_min -0.259
_refine_diff_density_rms 0.045
_refine_ls_extinction_method none
_refine_ls_goodness_of_fit_ref 1.031
_refine_ls_hydrogen_treatment constr
_refine_ls_matrix_type full
_refine_ls_number_parameters 435
_refine_ls_number_reflns 5906
_refine_ls_number_restraints 0
_refine_ls_restrained_S_all 1.031
_refine_ls_R_factor_all 0.0858
_refine_ls_R_factor_gt 0.0593
_refine_ls_shift/su_max 0.000
_refine_ls_shift/su_mean 0.000
_refine_ls_structure_factor_coef Fsqd
_refine_ls_weighting_details 'calc w=1/[\s^2^(Fo^2^)+(0.0991P)^2^+0.1880P] where P=(Fo^2^+2Fc^2^)/3'
_refine_ls_weighting_scheme calc
_refine_ls_wR_factor_gt 0.1613
_refine_ls_wR_factor_ref 0.1838
_reflns_number_gt 4084
_reflns_number_total 5906
_reflns_threshold_expression >2sigma(I)
_cod_data_source_file jp807748t_si_001.cif
_cod_data_source_block 5
_cod_depositor_comments
;
The following automatic conversions were performed:

'_symmetry_cell_setting' value 'Triclinic' changed to 'triclinic'
according to
/usr/data/users/saulius/automatic-downloads/retrospective/ACS/lib/dictionaries/cif_core.dic
dictionary named 'cif_core.dic' version 2.4.2 from 2011-04-26.

Automatic conversion script
Id: cif_fix_values 2281 2013-09-26 08:29:07Z andrius 

The following automatic conversions were performed:

'_exptl_crystal_density_meas' value 'not_measured' was changed to '?'
- the value is perceived as not measured.

Automatic conversion script
Id: cif_fix_values 3008 2015-01-20 13:52:24Z robertas 
;
_cod_original_sg_symbol_H-M P-1
_cod_database_code 1516379

loop_
_symmetry_equiv_pos_as_xyz
'x, y, z'
'-x, -y, -z'

loop_
_atom_site_label
_atom_site_type_symbol
_atom_site_fract_x
_atom_site_fract_y
_atom_site_fract_z
_atom_site_U_iso_or_equiv
_atom_site_adp_type
_atom_site_occupancy
_atom_site_symmetry_multiplicity
_atom_site_calc_flag
_atom_site_refinement_flags
N1 N 0.94277(19) 0.03398(18) 0.12813(8) 0.0503(5) Uani 1 1 d .
H1A H 0.8783 0.0642 0.0955 0.060 Uiso 1 1 calc R
N2 N 1.6216(2) -0.4658(2) 0.06267(10) 0.0652(6) Uani 1 1 d .
C1 C 0.7200(2) 0.2789(2) 0.25376(10) 0.0397(5) Uani 1 1 d .
C2 C 0.7776(2) 0.2223(2) 0.19278(10) 0.0415(5) Uani 1 1 d .
H2A H 0.7344 0.2728 0.1521 0.050 Uiso 1 1 calc R
C3 C 0.8973(2) 0.0929(2) 0.19063(10) 0.0451(5) Uani 1 1 d .
C4 C 0.9628(3) 0.0211(2) 0.25180(11) 0.0572(6) Uani 1 1 d .
H4A H 1.0437 -0.0656 0.2519 0.069 Uiso 1 1 calc R
C5 C 0.9084(3) 0.0777(2) 0.31216(11) 0.0565(6) Uani 1 1 d .
H5A H 0.9550 0.0286 0.3525 0.068 Uiso 1 1 calc R
C6 C 0.7866(2) 0.2053(2) 0.31540(10) 0.0440(5) Uani 1 1 d .
C7 C 0.7310(2) 0.2571(2) 0.38203(10) 0.0453(5) Uani 1 1 d .
H7A H 0.6281 0.3118 0.3861 0.054 Uiso 1 1 calc R
C8 C 0.8163(2) 0.2317(2) 0.43660(10) 0.0469(5) Uani 1 1 d .
H8A H 0.9205 0.1852 0.4298 0.056 Uiso 1 1 calc R
C9 C 0.7693(2) 0.2667(2) 0.50627(10) 0.0396(5) Uani 1 1 d .
C10 C 0.6176(2) 0.3251(2) 0.52714(10) 0.0468(5) Uani 1 1 d .
H10A H 0.5401 0.3460 0.4956 0.056 Uiso 1 1 calc R
C11 C 0.5803(2) 0.3526(2) 0.59368(11) 0.0511(5) Uani 1 1 d .
H11A H 0.4781 0.3922 0.6066 0.061 Uiso 1 1 calc R
C12 C 0.6935(2) 0.3220(2) 0.64178(11) 0.0484(5) Uani 1 1 d .
H12A H 0.6679 0.3393 0.6870 0.058 Uiso 1 1 calc R
C13 C 0.8440(2) 0.2658(2) 0.62181(10) 0.0483(5) Uani 1 1 d .
H13A H 0.9212 0.2466 0.6534 0.058 Uiso 1 1 calc R
C14 C 0.8811(2) 0.2376(2) 0.55495(10) 0.0462(5) Uani 1 1 d .
H14A H 0.9835 0.1981 0.5423 0.055 Uiso 1 1 calc R
C15 C 0.5912(2) 0.4200(2) 0.25317(10) 0.0484(5) Uani 1 1 d .
H15A H 0.5640 0.4579 0.2069 0.073 Uiso 1 1 calc R
H15B H 0.6230 0.4881 0.2749 0.073 Uiso 1 1 calc R
H15C H 0.5042 0.4044 0.2773 0.073 Uiso 1 1 calc R
C16 C 1.0819(2) -0.0683(2) 0.11452(10) 0.0427(5) Uani 1 1 d .
C17 C 1.2167(2) -0.0755(2) 0.14558(11) 0.0556(6) Uani 1 1 d .
H17A H 1.2146 -0.0094 0.1763 0.067 Uiso 1 1 calc R
C18 C 1.3521(2) -0.1792(3) 0.13131(11) 0.0559(6) Uani 1 1 d .
H18A H 1.4406 -0.1839 0.1532 0.067 Uiso 1 1 calc R
C19 C 1.3596(2) -0.2773(2) 0.08482(10) 0.0438(5) Uani 1 1 d .
C20 C 1.2269(2) -0.2674(2) 0.05218(11) 0.0547(6) Uani 1 1 d .
H20A H 1.2302 -0.3309 0.0200 0.066 Uiso 1 1 calc R
C21 C 1.0910(2) -0.1649(2) 0.06698(11) 0.0523(6) Uani 1 1 d .
H21A H 1.0029 -0.1600 0.0447 0.063 Uiso 1 1 calc R
C22 C 1.5040(2) -0.3833(2) 0.07148(10) 0.0499(5) Uani 1 1 d .
N3 N 0.93543(19) 0.51603(19) 0.13082(9) 0.0531(5) Uani 1 1 d .
H3A H 0.8698 0.5426 0.0986 0.064 Uiso 1 1 calc R
N4 N 1.6268(2) 0.0400(2) 0.06220(10) 0.0650(6) Uani 1 1 d .
C23 C 0.7321(2) 0.7760(2) 0.25446(10) 0.0415(5) Uani 1 1 d .
C24 C 0.7846(2) 0.7138(2) 0.19428(10) 0.0442(5) Uani 1 1 d .
H24A H 0.7485 0.7670 0.1531 0.053 Uiso 1 1 calc R
C25 C 0.8884(2) 0.5758(2) 0.19330(10) 0.0441(5) Uani 1 1 d .
C26 C 0.9403(2) 0.4966(2) 0.25515(11) 0.0494(5) Uani 1 1 d .
H26A H 1.0068 0.4018 0.2560 0.059 Uiso 1 1 calc R
C27 C 0.8933(2) 0.5582(2) 0.31488(11) 0.0485(5) Uani 1 1 d .
H27A H 0.9316 0.5046 0.3557 0.058 Uiso 1 1 calc R
C28 C 0.7902(2) 0.6983(2) 0.31675(10) 0.0409(5) Uani 1 1 d .
C29 C 0.7487(2) 0.7620(2) 0.38185(10) 0.0455(5) Uani 1 1 d .
H29A H 0.7017 0.8620 0.3795 0.055 Uiso 1 1 calc R
C30 C 0.7712(2) 0.6919(2) 0.44298(10) 0.0493(5) Uani 1 1 d .
H30A H 0.8118 0.5914 0.4442 0.059 Uiso 1 1 calc R
C31 C 0.7420(2) 0.7486(2) 0.50955(10) 0.0414(5) Uani 1 1 d .
C32 C 0.6995(3) 0.8942(2) 0.51901(11) 0.0587(6) Uani 1 1 d .
H32A H 0.6850 0.9629 0.4813 0.070 Uiso 1 1 calc R
C33 C 0.6786(3) 0.9387(3) 0.58337(13) 0.0770(8) Uani 1 1 d .
H33A H 0.6507 1.0370 0.5887 0.092 Uiso 1 1 calc R
C34 C 0.6985(3) 0.8393(3) 0.64017(12) 0.0661(7) Uani 1 1 d .
H34A H 0.6847 0.8700 0.6837 0.079 Uiso 1 1 calc R
C35 C 0.7386(3) 0.6954(3) 0.63166(11) 0.0590(6) Uani 1 1 d .
H35A H 0.7513 0.6274 0.6696 0.071 Uiso 1 1 calc R
C36 C 0.7602(2) 0.6506(2) 0.56732(10) 0.0525(6) Uani 1 1 d .
H36A H 0.7877 0.5521 0.5624 0.063 Uiso 1 1 calc R
C37 C 0.6129(3) 0.9237(2) 0.25224(11) 0.0552(6) Uani 1 1 d .
H37A H 0.5912 0.9624 0.2056 0.083 Uiso 1 1 calc R
H37B H 0.6504 0.9871 0.2748 0.083 Uiso 1 1 calc R
H37C H 0.5210 0.9161 0.2749 0.083 Uiso 1 1 calc R
C38 C 1.0766(2) 0.4191(2) 0.11670(10) 0.0444(5) Uani 1 1 d .
C39 C 1.2077(2) 0.4063(3) 0.15257(12) 0.0575(6) Uani 1 1 d .
H39A H 1.2010 0.4650 0.1873 0.069 Uiso 1 1 calc R
C40 C 1.3456(2) 0.3083(3) 0.13699(11) 0.0556(6) Uani 1 1 d .
H40A H 1.4313 0.2997 0.1620 0.067 Uiso 1 1 calc R
C41 C 1.3602(2) 0.2217(2) 0.08475(10) 0.0455(5) Uani 1 1 d .
C42 C 1.2316(2) 0.2368(2) 0.04757(11) 0.0537(6) Uani 1 1 d .
H42A H 1.2399 0.1811 0.0115 0.064 Uiso 1 1 calc R
C43 C 1.0930(2) 0.3329(2) 0.06359(11) 0.0519(6) Uani 1 1 d .
H43A H 1.0077 0.3408 0.0385 0.062 Uiso 1 1 calc R
C44 C 1.5073(3) 0.1195(2) 0.07079(10) 0.0509(5) Uani 1 1 d .

loop_
_atom_site_aniso_label
_atom_site_aniso_U_11
_atom_site_aniso_U_22
_atom_site_aniso_U_33
_atom_site_aniso_U_23
_atom_site_aniso_U_13
_atom_site_aniso_U_12
N1 0.0427(10) 0.0573(11) 0.0414(10) -0.0170(8) -0.0034(8) 0.0012(8)
N2 0.0468(12) 0.0765(14) 0.0565(12) -0.0147(10) -0.0031(9) 0.0044(11)
C1 0.0383(11) 0.0356(11) 0.0438(11) -0.0099(9) -0.0018(9) -0.0077(9)
C2 0.0404(11) 0.0422(12) 0.0384(11) -0.0049(9) -0.0052(9) -0.0075(9)
C3 0.0446(12) 0.0452(12) 0.0411(12) -0.0104(9) -0.0010(9) -0.0065(10)
C4 0.0597(14) 0.0468(13) 0.0468(13) -0.0096(10) -0.0037(11) 0.0097(11)
C5 0.0631(15) 0.0495(13) 0.0414(12) -0.0057(10) -0.0063(10) 0.0041(11)
C6 0.0479(12) 0.0387(11) 0.0416(12) -0.0088(9) -0.0012(9) -0.0074(9)
C7 0.0462(12) 0.0398(11) 0.0430(12) -0.0086(9) -0.0011(9) -0.0030(9)
C8 0.0415(11) 0.0492(12) 0.0453(12) -0.0089(9) 0.0001(9) -0.0071(9)
C9 0.0403(11) 0.0364(10) 0.0413(11) -0.0055(8) -0.0020(9) -0.0105(9)
C10 0.0387(12) 0.0519(13) 0.0476(12) -0.0110(10) -0.0054(9) -0.0092(10)
C11 0.0420(12) 0.0531(13) 0.0580(14) -0.0166(11) 0.0052(10) -0.0123(10)
C12 0.0585(14) 0.0443(12) 0.0414(12) -0.0099(9) 0.0028(10) -0.0139(10)
C13 0.0501(13) 0.0455(12) 0.0463(12) -0.0061(10) -0.0106(10) -0.0092(10)
C14 0.0366(11) 0.0499(12) 0.0487(13) -0.0075(10) -0.0035(9) -0.0081(9)
C15 0.0458(12) 0.0446(12) 0.0480(12) -0.0108(10) -0.0036(10) -0.0029(10)
C16 0.0394(11) 0.0458(12) 0.0390(11) -0.0080(9) -0.0011(9) -0.0075(9)
C17 0.0469(13) 0.0626(15) 0.0592(14) -0.0288(11) -0.0029(10) -0.0125(11)
C18 0.0397(12) 0.0690(15) 0.0601(14) -0.0200(12) -0.0064(10) -0.0139(11)
C19 0.0384(11) 0.0480(12) 0.0404(11) -0.0069(9) 0.0004(9) -0.0069(9)
C20 0.0466(13) 0.0608(14) 0.0529(13) -0.0264(11) -0.0040(10) -0.0048(11)
C21 0.0384(12) 0.0651(14) 0.0521(13) -0.0229(11) -0.0056(10) -0.0086(10)
C22 0.0453(13) 0.0572(14) 0.0396(12) -0.0057(10) -0.0032(10) -0.0057(11)
N3 0.0394(10) 0.0649(12) 0.0488(11) -0.0217(9) -0.0081(8) -0.0023(9)
N4 0.0478(12) 0.0779(14) 0.0565(12) -0.0171(10) -0.0012(9) 0.0005(11)
C23 0.0369(11) 0.0427(11) 0.0466(12) -0.0088(9) -0.0029(9) -0.0134(9)
C24 0.0391(11) 0.0479(12) 0.0440(12) -0.0071(9) -0.0030(9) -0.0108(10)
C25 0.0356(11) 0.0518(13) 0.0458(12) -0.0155(10) -0.0017(9) -0.0117(9)
C26 0.0435(12) 0.0442(12) 0.0544(13) -0.0131(10) -0.0048(10) -0.0024(10)
C27 0.0440(12) 0.0517(13) 0.0455(12) -0.0053(10) -0.0056(9) -0.0089(10)
C28 0.0327(10) 0.0461(12) 0.0450(12) -0.0099(9) -0.0016(8) -0.0125(9)
C29 0.0412(11) 0.0466(12) 0.0474(12) -0.0082(10) -0.0009(9) -0.0114(9)
C30 0.0534(13) 0.0472(12) 0.0487(13) -0.0096(10) -0.0022(10) -0.0163(10)
C31 0.0360(11) 0.0446(12) 0.0435(11) -0.0066(9) -0.0022(8) -0.0119(9)
C32 0.0724(16) 0.0479(13) 0.0487(14) -0.0045(10) 0.0041(11) -0.0109(12)
C33 0.106(2) 0.0487(15) 0.0669(17) -0.0193(13) 0.0117(15) -0.0100(14)
C34 0.0690(17) 0.0704(17) 0.0488(14) -0.0194(13) 0.0053(12) -0.0055(13)
C35 0.0592(14) 0.0615(15) 0.0471(13) 0.0008(11) 0.0007(11) -0.0093(12)
C36 0.0588(14) 0.0460(12) 0.0501(13) -0.0056(10) -0.0024(10) -0.0128(11)
C37 0.0584(14) 0.0459(13) 0.0531(13) -0.0097(10) -0.0040(11) -0.0037(11)
C38 0.0390(11) 0.0483(12) 0.0452(12) -0.0127(9) -0.0008(9) -0.0104(10)
C39 0.0427(13) 0.0735(16) 0.0604(14) -0.0363(12) -0.0016(10) -0.0146(11)
C40 0.0378(12) 0.0745(16) 0.0552(14) -0.0227(12) -0.0048(10) -0.0132(11)
C41 0.0412(12) 0.0511(12) 0.0411(12) -0.0098(10) 0.0000(9) -0.0091(10)
C42 0.0502(13) 0.0591(14) 0.0478(13) -0.0213(11) -0.0070(10) -0.0061(11)
C43 0.0421(12) 0.0631(14) 0.0484(13) -0.0202(11) -0.0097(10) -0.0080(11)
C44 0.0470(13) 0.0581(14) 0.0410(12) -0.0089(10) -0.0025(10) -0.0068(11)

loop_
_atom_type_symbol
_atom_type_description
_atom_type_scat_dispersion_real
_atom_type_scat_dispersion_imag
_atom_type_scat_source
C C 0.0033 0.0016 'International Tables Vol C Tables 4.2.6.8 and 6.1.1.4'
H H 0.0000 0.0000 'International Tables Vol C Tables 4.2.6.8 and 6.1.1.4'
N N 0.0061 0.0033 'International Tables Vol C Tables 4.2.6.8 and 6.1.1.4'

loop_
_geom_angle_atom_site_label_1
_geom_angle_atom_site_label_2
_geom_angle_atom_site_label_3
_geom_angle
C16 N1 C3 125.79(17)
C2 C1 C6 119.36(18)
C2 C1 C15 119.97(17)
C6 C1 C15 120.63(17)
C3 C2 C1 122.14(18)
C2 C3 C4 118.10(18)
C2 C3 N1 119.89(18)
C4 C3 N1 121.90(18)
C5 C4 C3 120.10(19)
C4 C5 C6 122.6(2)
C5 C6 C1 117.69(18)
C5 C6 C7 119.68(18)
C1 C6 C7 122.62(18)
C8 C7 C6 124.75(19)
C7 C8 C9 128.80(19)
C14 C9 C10 117.58(18)
C14 C9 C8 118.73(18)
C10 C9 C8 123.68(18)
C11 C10 C9 121.03(19)
C10 C11 C12 120.6(2)
C13 C12 C11 119.04(19)
C12 C13 C14 120.18(19)
C13 C14 C9 121.53(19)
N1 C16 C21 119.82(18)
N1 C16 C17 122.20(18)
C21 C16 C17 117.95(19)
C18 C17 C16 120.54(19)
C17 C18 C19 121.1(2)
C18 C19 C20 118.49(19)
C18 C19 C22 119.01(19)
C20 C19 C22 122.49(19)
C21 C20 C19 120.47(19)
C20 C21 C16 121.37(19)
N2 C22 C19 177.3(2)
C38 N3 C25 126.01(17)
C24 C23 C28 119.07(18)
C24 C23 C37 119.86(18)
C28 C23 C37 121.07(18)
C25 C24 C23 122.48(19)
C24 C25 C26 118.31(18)
C24 C25 N3 120.31(19)
C26 C25 N3 121.34(18)
C27 C26 C25 119.91(19)
C26 C27 C28 122.49(19)
C27 C28 C23 117.63(18)
C27 C28 C29 120.45(18)
C23 C28 C29 121.90(18)
C30 C29 C28 126.5(2)
C29 C30 C31 129.4(2)
C32 C31 C36 117.44(19)
C32 C31 C30 124.30(19)
C36 C31 C30 118.25(19)
C33 C32 C31 120.8(2)
C32 C33 C34 120.8(2)
C35 C34 C33 119.1(2)
C34 C35 C36 120.2(2)
C35 C36 C31 121.6(2)
N3 C38 C43 119.74(18)
N3 C38 C39 122.44(18)
C43 C38 C39 117.79(19)
C40 C39 C38 120.54(19)
C39 C40 C41 121.18(19)
C40 C41 C42 118.63(19)
C40 C41 C44 119.05(18)
C42 C41 C44 122.33(19)
C43 C42 C41 120.45(19)
C42 C43 C38 121.37(19)
N4 C44 C41 176.9(2)

loop_
_geom_bond_atom_site_label_1
_geom_bond_atom_site_label_2
_geom_bond_distance
N1 C16 1.382(2)
N1 C3 1.406(2)
N2 C22 1.141(2)
C1 C2 1.388(3)
C1 C6 1.404(3)
C1 C15 1.500(3)
C2 C3 1.387(3)
C3 C4 1.388(3)
C4 C5 1.371(3)
C5 C6 1.387(3)
C6 C7 1.469(3)
C7 C8 1.320(3)
C8 C9 1.463(3)
C9 C14 1.386(3)
C9 C10 1.389(3)
C10 C11 1.373(3)
C11 C12 1.385(3)
C12 C13 1.372(3)
C13 C14 1.380(3)
C16 C21 1.386(3)
C16 C17 1.394(3)
C17 C18 1.368(3)
C18 C19 1.384(3)
C19 C20 1.385(3)
C19 C22 1.430(3)
C20 C21 1.369(3)
N3 C38 1.376(2)
N3 C25 1.411(2)
N4 C44 1.142(3)
C23 C24 1.387(3)
C23 C28 1.404(3)
C23 C37 1.503(3)
C24 C25 1.380(3)
C25 C26 1.388(3)
C26 C27 1.369(3)
C27 C28 1.395(3)
C28 C29 1.469(3)
C29 C30 1.311(3)
C30 C31 1.461(3)
C31 C32 1.382(3)
C31 C36 1.385(3)
C32 C33 1.372(3)
C33 C34 1.378(3)
C34 C35 1.364(3)
C35 C36 1.373(3)
C38 C43 1.390(3)
C38 C39 1.397(3)
C39 C40 1.366(3)
C40 C41 1.381(3)
C41 C42 1.387(3)
C41 C44 1.434(3)
C42 C43 1.365(3)
